data_4107809
loop_
_publ_author_name
'Xinjun Luan'
'Ronaldo Mariz'
'Michele Gatti'
'Chiara Costabile'
'Albert Poater'
'Luigi Cavallo'
'Anthony Linden'
'Reto Dorta'

_publ_section_title
;
 Identification and Characterization of a New Family of Catalytically
 Highly Active Imidazolin-2-ylidenes
;
_journal_name_full 'Journal of the American Chemical Society'
_journal_page_first 6848
_journal_page_last 6858
_journal_paper_doi 10.1021/ja800861p
_journal_volume 130
_journal_year 2008
_chemical_formula_moiety 'C25 H23 N2 1+, B F4 1-, 0.5(C H2 Cl2), 0.5(C H4 O)'
_chemical_formula_sum 'C26 H26 B Cl F4 N2 O0.5'
_chemical_formula_weight 496.76
_chemical_name_systematic
; 
 ? 
;
_space_group_IT_number 11
_symmetry_cell_setting monoclinic
_symmetry_Int_Tables_number 11
_symmetry_space_group_name_Hall '-P 2yb'
_symmetry_space_group_name_H-M 'P 1 21/m 1'
_atom_sites_solution_hydrogens geom
_atom_sites_solution_primary direct
_atom_sites_solution_secondary difmap
_audit_creation_date 07-08-22
_audit_creation_method SHELXL-97
_cell_angle_alpha 90.00
_cell_angle_beta 92.2427(10)
_cell_angle_gamma 90.00
_cell_formula_units_Z 4
_cell_length_a 9.2280(2)
_cell_length_b 18.6499(3)
_cell_length_c 14.0852(3)
_cell_measurement_reflns_used 58328
_cell_measurement_temperature 160(1)
_cell_measurement_theta_max 30.0
_cell_measurement_theta_min 2.0
_cell_volume 2422.22(8)
_computing_cell_refinement 'DENZO-SMN (Otwinowski & Minor, 1997)'
_computing_data_collection 'COLLECT (Nonius, 2000)'
_computing_data_reduction 'DENZO-SMN and SCALEPACK (Otwinowski & Minor, 1997)'
_computing_molecular_graphics 'ORTEPII (Johnson, 1976)'
_computing_publication_material 'SHELXL97 and PLATON (Spek, 2006)'
_computing_structure_refinement 'SHELXL97 (Sheldrick, 1997)'
_computing_structure_solution 'SIR92 (Altomare et al., 1994)'
_diffrn_ambient_temperature 160(1)
_diffrn_detector '65 mm CCD camera on \k goniostat'
_diffrn_detector_area_resol_mean 9
_diffrn_measured_fraction_theta_full 0.998
_diffrn_measured_fraction_theta_max 0.998
_diffrn_measurement_device_type 'Nonius KappaCCD area-detector diffractometer'
_diffrn_measurement_method '\f and \w scans with \k offsets'
_diffrn_radiation_monochromator 'horizontally mounted graphite crystal'
_diffrn_radiation_source 'Nonius FR590 sealed tube generator'
_diffrn_radiation_type 'Mo K\a'
_diffrn_radiation_wavelength 0.71073
_diffrn_reflns_av_R_equivalents 0.0998
_diffrn_reflns_av_sigmaI/netI 0.0481
_diffrn_reflns_limit_h_max 12
_diffrn_reflns_limit_h_min -12
_diffrn_reflns_limit_k_max 26
_diffrn_reflns_limit_k_min -25
_diffrn_reflns_limit_l_max 19
_diffrn_reflns_limit_l_min -19
_diffrn_reflns_number 69070
_diffrn_reflns_theta_full 29.99
_diffrn_reflns_theta_max 29.99
_diffrn_reflns_theta_min 2.18
_diffrn_standards_decay_% 0
_diffrn_standards_number 0
_exptl_absorpt_coefficient_mu 0.208
_exptl_absorpt_correction_T_max 0.953
_exptl_absorpt_correction_T_min 0.755
_exptl_absorpt_correction_type multi-scan
_exptl_absorpt_process_details '(Blessing, 1995)'
_exptl_crystal_colour pale-yellow
_exptl_crystal_density_diffrn 1.362
_exptl_crystal_description prism
_exptl_crystal_F_000 1032
_exptl_crystal_size_max 0.25
_exptl_crystal_size_mid 0.22
_exptl_crystal_size_min 0.17
_refine_diff_density_max 0.924
_refine_diff_density_min -0.440
_refine_diff_density_rms 0.106
_refine_ls_extinction_method none
_refine_ls_goodness_of_fit_ref 1.035
_refine_ls_hydrogen_treatment constr
_refine_ls_matrix_type full
_refine_ls_number_parameters 387
_refine_ls_number_reflns 7238
_refine_ls_number_restraints 42
_refine_ls_restrained_S_all 1.037
_refine_ls_R_factor_all 0.1210
_refine_ls_R_factor_gt 0.0813
_refine_ls_shift/su_max 0.001
_refine_ls_shift/su_mean 0.000
_refine_ls_structure_factor_coef Fsqd
_refine_ls_weighting_details 'w=1/[\s^2^(Fo^2^)+(0.1400P)^2^+1.6111P] where P=(Fo^2^+2Fc^2^)/3'
_refine_ls_weighting_scheme calc
_refine_ls_wR_factor_gt 0.2131
_refine_ls_wR_factor_ref 0.2440
_reflns_number_gt 4790
_reflns_number_total 7238
_reflns_threshold_expression 'I > 2\s(I)'
_cod_data_source_file ja800861p-file001.cif
_cod_data_source_block DT0722
_cod_original_formula_sum 'C26 H26 B Cl F4 N2 O0.50'
_cod_database_code 4107809

loop_
_symmetry_equiv_pos_as_xyz
'x, y, z'
'-x, y+1/2, -z'
'-x, -y, -z'
'x, -y-1/2, z'

loop_
_atom_site_label
_atom_site_type_symbol
_atom_site_fract_x
_atom_site_fract_y
_atom_site_fract_z
_atom_site_U_iso_or_equiv
_atom_site_adp_type
_atom_site_occupancy
_atom_site_symmetry_multiplicity
_atom_site_calc_flag
_atom_site_refinement_flags
_atom_site_disorder_group
N2 N 0.4769(2) 0.19134(10) 0.58134(13) 0.0226(4) Uani 1 1 d . .
C1 C 0.4355(3) 0.2500 0.6239(2) 0.0218(6) Uani 1 2 d S .
H1 H 0.3811 0.2500 0.6797 0.026 Uiso 1 2 calc SR .
C3 C 0.4525(2) 0.11813(12) 0.60898(16) 0.0221(4) Uani 1 1 d . .
C4 C 0.5400(3) 0.08751(13) 0.67871(17) 0.0285(5) Uani 1 1 d . .
C5 C 0.6582(3) 0.12783(17) 0.7324(2) 0.0436(7) Uani 1 1 d . .
H51 H 0.6733 0.1743 0.7017 0.065 Uiso 1 1 calc R .
H52 H 0.7482 0.1000 0.7324 0.065 Uiso 1 1 calc R .
H53 H 0.6300 0.1355 0.7980 0.065 Uiso 1 1 calc R .
C6 C 0.5185(3) 0.01339(14) 0.69816(19) 0.0333(6) Uani 1 1 d . .
H6 H 0.5749 -0.0088 0.7478 0.040 Uiso 1 1 calc R .
C7 C 0.4189(3) -0.02635(13) 0.64725(19) 0.0310(5) Uani 1 1 d . .
H7 H 0.4076 -0.0757 0.6619 0.037 Uiso 1 1 calc R .
C8 C 0.3322(2) 0.00440(12) 0.57327(17) 0.0244(5) Uani 1 1 d . .
C9 C 0.2300(3) -0.03610(14) 0.51785(19) 0.0315(5) Uani 1 1 d . .
H9 H 0.2186 -0.0858 0.5304 0.038 Uiso 1 1 calc R .
C10 C 0.1476(3) -0.00457(16) 0.4465(2) 0.0359(6) Uani 1 1 d . .
H10 H 0.0823 -0.0328 0.4083 0.043 Uiso 1 1 calc R .
C11 C 0.1594(3) 0.06953(16) 0.42948(19) 0.0342(6) Uani 1 1 d . .
H11 H 0.1002 0.0913 0.3809 0.041 Uiso 1 1 calc R .
C12 C 0.2556(3) 0.11046(13) 0.48252(16) 0.0264(5) Uani 1 1 d . .
H12 H 0.2615 0.1605 0.4710 0.032 Uiso 1 1 calc R .
C13 C 0.3464(2) 0.07882(12) 0.55437(15) 0.0220(4) Uani 1 1 d . .
C14 C 0.5632(3) 0.20919(13) 0.49772(19) 0.0309(5) Uani 1 1 d . .
H141 H 0.5169 0.1900 0.4384 0.037 Uiso 1 1 calc R .
H142 H 0.6630 0.1900 0.5051 0.037 Uiso 1 1 calc R .
N22 N 0.9110(2) 0.19129(10) 0.98938(14) 0.0250(4) Uani 1 1 d . .
C21 C 0.8481(3) 0.2500 0.9578(2) 0.0223(6) Uani 1 2 d S .
H21 H 0.7647 0.2500 0.9160 0.027 Uiso 1 2 calc SR .
C23 C 0.8637(2) 0.11901(12) 0.96998(16) 0.0222(4) Uani 1 1 d . .
C24 C 0.7521(2) 0.09051(13) 1.01954(17) 0.0248(5) Uani 1 1 d . .
C25 C 0.6737(3) 0.13223(16) 1.0931(2) 0.0379(6) Uani 1 1 d . .
H251 H 0.7436 0.1607 1.1312 0.057 Uiso 1 1 calc R .
H252 H 0.6236 0.0989 1.1345 0.057 Uiso 1 1 calc R .
H253 H 0.6026 0.1642 1.0615 0.057 Uiso 1 1 calc R .
C26 C 0.7119(3) 0.01857(13) 0.99994(18) 0.0281(5) Uani 1 1 d . .
H26 H 0.6349 -0.0023 1.0332 0.034 Uiso 1 1 calc R .
C27 C 0.7812(2) -0.02141(12) 0.93450(17) 0.0254(5) Uani 1 1 d . .
H27 H 0.7514 -0.0695 0.9231 0.030 Uiso 1 1 calc R .
C28 C 0.8961(2) 0.00739(12) 0.88349(15) 0.0217(4) Uani 1 1 d . .
C29 C 0.9702(3) -0.03318(13) 0.81495(17) 0.0285(5) Uani 1 1 d . .
H29 H 0.9414 -0.0812 0.8022 0.034 Uiso 1 1 calc R .
C30 C 1.0813(3) -0.00443(15) 0.76747(18) 0.0340(6) Uani 1 1 d . .
H30 H 1.1297 -0.0324 0.7221 0.041 Uiso 1 1 calc R .
C31 C 1.1251(3) 0.06686(16) 0.78524(18) 0.0353(6) Uani 1 1 d . .
H31 H 1.2036 0.0864 0.7520 0.042 Uiso 1 1 calc R .
C32 C 1.0561(2) 0.10816(13) 0.84968(17) 0.0271(5) Uani 1 1 d . .
H32 H 1.0856 0.1564 0.8600 0.033 Uiso 1 1 calc R .
C33 C 0.9405(2) 0.07924(12) 0.90135(15) 0.0205(4) Uani 1 1 d . .
C34 C 1.0373(3) 0.20885(13) 1.0536(2) 0.0322(6) Uani 1 1 d . .
H341 H 1.1283 0.1896 1.0288 0.039 Uiso 1 1 calc R .
H342 H 1.0244 0.1896 1.1183 0.039 Uiso 1 1 calc R .
F1 F 0.3631(3) 0.3092(2) 0.9629(2) 0.1139(13) Uani 1 1 d . .
F2 F 0.5326(3) 0.2500 0.8839(3) 0.0673(9) Uani 1 2 d S .
F3 F 0.2998(3) 0.2500 0.82776(17) 0.0477(6) Uani 1 2 d S .
B1 B 0.3898(5) 0.2500 0.9077(3) 0.0438(11) Uani 1 2 d S .
F4 F 0.7181(10) 0.2602(8) 0.3243(7) 0.066(3) Uani 0.25 1 d PU 1
F5A F 0.9366(17) 0.1964(9) 0.2695(10) 0.077(2) Uani 0.25 1 d PU 1
F5B F 0.9060(18) 0.1837(7) 0.2950(10) 0.077(2) Uani 0.25 1 d PU 1
F6 F 0.9183(12) 0.2351(5) 0.2413(7) 0.076(2) Uani 0.25 1 d PU 2
F7A F 0.8328(16) 0.1816(6) 0.3381(9) 0.0835(19) Uani 0.25 1 d PU 2
F7B F 0.7328(15) 0.2098(6) 0.3246(10) 0.073(2) Uani 0.25 1 d PU 2
F8 F 0.9308(10) 0.2705(5) 0.4069(5) 0.156(5) Uani 0.50 1 d P .
B2 B 0.8626(6) 0.2500 0.3244(3) 0.0424(11) Uani 1 2 d S .
Cl1 Cl 0.34282(9) 0.17213(4) 0.24612(6) 0.0455(2) Uani 1 1 d . .
C35 C 0.4212(4) 0.2500 0.2000(3) 0.0329(8) Uani 1 2 d S .
H351 H 0.5267 0.2500 0.2159 0.039 Uiso 1 2 calc SR .
H352 H 0.4078 0.2500 0.1299 0.039 Uiso 1 2 calc SR .
C36 C 0.8883(7) 0.2641(12) 0.5857(5) 0.069(6) Uani 0.50 1 d P .
C37 C 1.0105(9) 0.260(3) 0.6457(6) 0.087(10) Uani 0.50 1 d P .
C38 C 1.100(2) 0.2703(12) 0.5858(13) 0.085(9) Uani 0.25 1 d P .

loop_
_atom_site_aniso_label
_atom_site_aniso_U_11
_atom_site_aniso_U_22
_atom_site_aniso_U_33
_atom_site_aniso_U_23
_atom_site_aniso_U_13
_atom_site_aniso_U_12
N2 0.0283(9) 0.0201(9) 0.0196(9) 0.0007(7) 0.0058(7) 0.0011(7)
C1 0.0243(14) 0.0224(14) 0.0186(14) 0.000 -0.0007(11) 0.000
C3 0.0249(10) 0.0205(10) 0.0212(10) 0.0012(8) 0.0039(8) 0.0027(8)
C4 0.0337(12) 0.0279(12) 0.0236(11) 0.0018(9) -0.0019(9) 0.0044(9)
C5 0.0488(17) 0.0403(16) 0.0401(16) 0.0000(12) -0.0172(13) 0.0003(12)
C6 0.0395(14) 0.0285(12) 0.0314(13) 0.0066(10) -0.0025(11) 0.0096(10)
C7 0.0346(12) 0.0208(11) 0.0381(14) 0.0039(10) 0.0066(10) 0.0057(9)
C8 0.0254(11) 0.0204(10) 0.0281(11) -0.0022(9) 0.0092(9) 0.0022(8)
C9 0.0306(12) 0.0250(12) 0.0395(14) -0.0067(10) 0.0108(10) -0.0019(9)
C10 0.0284(12) 0.0423(15) 0.0371(14) -0.0097(12) 0.0022(10) -0.0056(11)
C11 0.0298(12) 0.0429(15) 0.0295(12) 0.0022(11) -0.0020(10) -0.0034(11)
C12 0.0274(11) 0.0279(12) 0.0240(11) 0.0035(9) 0.0020(9) 0.0006(9)
C13 0.0236(10) 0.0228(10) 0.0202(10) 0.0008(8) 0.0067(8) 0.0037(8)
C14 0.0377(13) 0.0248(12) 0.0314(13) -0.0012(9) 0.0161(10) -0.0008(10)
N22 0.0261(9) 0.0189(9) 0.0291(10) -0.0006(8) -0.0102(8) 0.0011(7)
C21 0.0234(14) 0.0184(14) 0.0247(15) 0.000 -0.0040(12) 0.000
C23 0.0225(10) 0.0184(10) 0.0250(11) 0.0009(8) -0.0062(8) 0.0010(8)
C24 0.0217(10) 0.0269(11) 0.0256(11) -0.0003(9) -0.0017(8) 0.0030(8)
C25 0.0332(13) 0.0411(15) 0.0400(15) -0.0073(12) 0.0093(11) 0.0047(11)
C26 0.0225(10) 0.0288(12) 0.0330(13) 0.0056(10) -0.0001(9) -0.0044(9)
C27 0.0270(11) 0.0195(10) 0.0293(12) 0.0027(9) -0.0030(9) -0.0026(8)
C28 0.0253(10) 0.0204(10) 0.0188(10) 0.0020(8) -0.0051(8) 0.0007(8)
C29 0.0384(13) 0.0239(11) 0.0227(11) -0.0018(9) -0.0043(9) 0.0030(10)
C30 0.0385(14) 0.0407(14) 0.0227(12) -0.0035(10) 0.0018(10) 0.0034(11)
C31 0.0330(13) 0.0466(16) 0.0266(12) 0.0059(11) 0.0061(10) -0.0059(11)
C32 0.0282(11) 0.0278(12) 0.0252(11) 0.0034(9) -0.0020(9) -0.0056(9)
C33 0.0211(10) 0.0209(10) 0.0190(10) 0.0033(8) -0.0049(8) 0.0000(8)
C34 0.0344(13) 0.0227(12) 0.0378(14) 0.0010(10) -0.0187(11) 0.0002(9)
F1 0.0777(18) 0.172(3) 0.090(2) -0.075(2) -0.0237(15) 0.0390(19)
F2 0.0211(11) 0.083(2) 0.098(2) 0.000 0.0096(13) 0.000
F3 0.0397(13) 0.0732(18) 0.0299(12) 0.000 -0.0044(10) 0.000
B1 0.0240(19) 0.073(4) 0.034(2) 0.000 -0.0010(17) 0.000
F4 0.060(3) 0.064(8) 0.076(4) -0.003(5) 0.030(3) -0.009(5)
F5A 0.097(4) 0.058(5) 0.080(5) -0.012(4) 0.042(4) 0.004(4)
F5B 0.096(4) 0.057(4) 0.082(4) -0.013(4) 0.040(4) 0.002(4)
F6 0.097(4) 0.059(6) 0.076(4) -0.014(4) 0.045(3) 0.003(4)
F7A 0.100(4) 0.063(4) 0.089(4) -0.005(4) 0.034(4) -0.003(4)
F7B 0.072(4) 0.066(6) 0.082(4) -0.003(4) 0.031(3) -0.011(4)
F8 0.222(8) 0.151(13) 0.089(4) -0.035(5) -0.074(5) -0.055(7)
B2 0.052(3) 0.046(3) 0.030(2) 0.000 0.006(2) 0.000
Cl1 0.0555(5) 0.0310(4) 0.0503(4) 0.0066(3) 0.0044(3) -0.0074(3)
C35 0.0393(19) 0.0308(18) 0.0293(18) 0.000 0.0109(15) 0.000
C36 0.043(3) 0.113(19) 0.049(3) -0.014(5) -0.006(2) 0.024(6)
C37 0.067(4) 0.12(3) 0.069(4) -0.019(11) -0.023(4) 0.031(14)
C38 0.073(10) 0.12(3) 0.062(9) 0.035(11) -0.003(8) -0.021(11)

loop_
_atom_type_symbol
_atom_type_description
_atom_type_number_in_cell
_atom_type_scat_dispersion_real
_atom_type_scat_dispersion_imag
_atom_type_scat_source
C C 104 0.0033 0.0016
; International Tables for Crystallography (1992). 
Vol. C, Tables 4.2.6.8 and 6.1.1.4
;
H H 104 0.0000 0.0000
; International Tables for Crystallography (1992). 
Vol. C, Tables 4.2.6.8 and 6.1.1.4
;
B B 4 0.0013 0.0007
; International Tables for Crystallography (1992). 
Vol. C, Tables 4.2.6.8 and 6.1.1.4
;
Cl Cl 4 0.1484 0.1585
; International Tables for Crystallography (1992). 
Vol. C, Tables 4.2.6.8 and 6.1.1.4
;
F F 16 0.0171 0.0103
; International Tables for Crystallography (1992). 
Vol. C, Tables 4.2.6.8 and 6.1.1.4
;
N N 8 0.0061 0.0033
; International Tables for Crystallography (1992). 
Vol. C, Tables 4.2.6.8 and 6.1.1.4
;
O O 2 0.0106 0.0060
; International Tables for Crystallography (1992). 
Vol. C, Tables 4.2.6.8 and 6.1.1.4
;

loop_
_geom_angle_atom_site_label_1
_geom_angle_atom_site_label_2
_geom_angle_atom_site_label_3
_geom_angle
_geom_angle_site_symmetry_1
_geom_angle_site_symmetry_3
C1 N2 C3 128.0(2) . .
C1 N2 C14 110.5(2) . .
C3 N2 C14 121.43(18) . .
N2 C1 N2 113.1(3) 4_565 .
N2 C1 H1 123.5 . .
C4 C3 C13 123.1(2) . .
C4 C3 N2 119.6(2) . .
C13 C3 N2 116.97(19) . .
C3 C4 C6 117.3(2) . .
C3 C4 C5 123.1(2) . .
C6 C4 C5 119.5(2) . .
C4 C5 H51 109.5 . .
C4 C5 H52 109.5 . .
H51 C5 H52 109.5 . .
C4 C5 H53 109.5 . .
H51 C5 H53 109.5 . .
H52 C5 H53 109.5 . .
C7 C6 C4 121.5(2) . .
C7 C6 H6 119.2 . .
C4 C6 H6 119.2 . .
C6 C7 C8 121.3(2) . .
C6 C7 H7 119.4 . .
C8 C7 H7 119.4 . .
C7 C8 C9 122.4(2) . .
C7 C8 C13 118.8(2) . .
C9 C8 C13 118.8(2) . .
C10 C9 C8 120.9(2) . .
C10 C9 H9 119.5 . .
C8 C9 H9 119.5 . .
C9 C10 C11 120.1(2) . .
C9 C10 H10 119.9 . .
C11 C10 H10 119.9 . .
C12 C11 C10 120.5(2) . .
C12 C11 H11 119.8 . .
C10 C11 H11 119.8 . .
C11 C12 C13 120.7(2) . .
C11 C12 H12 119.7 . .
C13 C12 H12 119.7 . .
C12 C13 C8 119.0(2) . .
C12 C13 C3 123.1(2) . .
C8 C13 C3 117.9(2) . .
N2 C14 C14 102.95(12) . 4_565
N2 C14 H141 111.2 . .
C14 C14 H141 111.2 4_565 .
N2 C14 H142 111.2 . .
C14 C14 H142 111.2 4_565 .
H141 C14 H142 109.1 . .
C21 N22 C23 126.2(2) . .
C21 N22 C34 110.5(2) . .
C23 N22 C34 123.20(18) . .
N22 C21 N22 113.5(3) . 4_565
N22 C21 H21 123.2 . .
C24 C23 C33 123.0(2) . .
C24 C23 N22 119.6(2) . .
C33 C23 N22 117.4(2) . .
C23 C24 C26 117.6(2) . .
C23 C24 C25 122.7(2) . .
C26 C24 C25 119.7(2) . .
C24 C25 H251 109.5 . .
C24 C25 H252 109.5 . .
H251 C25 H252 109.5 . .
C24 C25 H253 109.5 . .
H251 C25 H253 109.5 . .
H252 C25 H253 109.5 . .
C27 C26 C24 121.6(2) . .
C27 C26 H26 119.2 . .
C24 C26 H26 119.2 . .
C26 C27 C28 121.2(2) . .
C26 C27 H27 119.4 . .
C28 C27 H27 119.4 . .
C27 C28 C33 119.1(2) . .
C27 C28 C29 122.3(2) . .
C33 C28 C29 118.6(2) . .
C30 C29 C28 121.1(2) . .
C30 C29 H29 119.4 . .
C28 C29 H29 119.4 . .
C29 C30 C31 120.2(2) . .
C29 C30 H30 119.9 . .
C31 C30 H30 119.9 . .
C32 C31 C30 120.8(2) . .
C32 C31 H31 119.6 . .
C30 C31 H31 119.6 . .
C31 C32 C33 120.3(2) . .
C31 C32 H32 119.8 . .
C33 C32 H32 119.8 . .
C28 C33 C32 119.0(2) . .
C28 C33 C23 117.6(2) . .
C32 C33 C23 123.5(2) . .
N22 C34 C34 102.76(12) . 4_565
N22 C34 H341 111.2 . .
C34 C34 H341 111.2 4_565 .
N22 C34 H342 111.2 . .
C34 C34 H342 111.2 4_565 .
H341 C34 H342 109.1 . .
F2 B1 F3 110.8(4) . .
F2 B1 F1 109.4(3) . .
F3 B1 F1 110.3(3) . .
F1 B1 F1 106.5(5) . 4_565
Cl1 C35 Cl1 111.4(2) . 4_565
Cl1 C35 H351 109.4 . .
Cl1 C35 H352 109.4 . .
H351 C35 H352 108.0 . .

loop_
_geom_bond_atom_site_label_1
_geom_bond_atom_site_label_2
_geom_bond_distance
_geom_bond_site_symmetry_2
N2 C1 1.311(3) .
N2 C3 1.440(3) .
N2 C14 1.485(3) .
C1 H1 0.9500 .
C3 C4 1.372(3) .
C3 C13 1.424(3) .
C4 C6 1.425(3) .
C4 C5 1.504(4) .
C5 H51 0.9800 .
C5 H52 0.9800 .
C5 H53 0.9800 .
C6 C7 1.363(4) .
C6 H6 0.9500 .
C7 C8 1.411(4) .
C7 H7 0.9500 .
C8 C9 1.418(4) .
C8 C13 1.420(3) .
C9 C10 1.370(4) .
C9 H9 0.9500 .
C10 C11 1.408(4) .
C10 H10 0.9500 .
C11 C12 1.370(4) .
C11 H11 0.9500 .
C12 C13 1.417(3) .
C12 H12 0.9500 .
C14 C14 1.522(5) 4_565
C14 H141 0.9900 .
C14 H142 0.9900 .
N22 C21 1.309(3) .
N22 C23 1.440(3) .
N22 C34 1.484(3) .
C21 H21 0.9500 .
C23 C24 1.374(3) .
C23 C33 1.428(3) .
C24 C26 1.416(3) .
C24 C25 1.504(3) .
C25 H251 0.9800 .
C25 H252 0.9800 .
C25 H253 0.9800 .
C26 C27 1.364(3) .
C26 H26 0.9500 .
C27 C28 1.411(3) .
C27 H27 0.9500 .
C28 C33 1.421(3) .
C28 C29 1.423(3) .
C29 C30 1.356(4) .
C29 H29 0.9500 .
C30 C31 1.409(4) .
C30 H30 0.9500 .
C31 C32 1.367(4) .
C31 H31 0.9500 .
C32 C33 1.421(3) .
C32 H32 0.9500 .
C34 C34 1.535(5) 4_565
C34 H341 0.9900 .
C34 H342 0.9900 .
F1 B1 1.378(4) .
F2 B1 1.372(5) .
F3 B1 1.373(5) .
F4 B2 1.347(11) .
F5A B2 1.450(16) .
F5B B2 1.368(15) .
F6 B2 1.325(10) .
F7A B2 1.322(11) .
F7B B2 1.413(13) .
F8 B2 1.355(7) .
Cl1 C35 1.758(2) .
C35 H351 0.9900 .
C35 H352 0.9900 .

loop_
_geom_torsion_atom_site_label_1
_geom_torsion_atom_site_label_2
_geom_torsion_atom_site_label_3
_geom_torsion_atom_site_label_4
_geom_torsion
_geom_torsion_site_symmetry_4
C3 N2 C1 N2 179.03(15) 4_565
C14 N2 C1 N2 1.5(4) 4_565
C1 N2 C3 C4 -80.7(3) .
C14 N2 C3 C4 96.5(3) .
C1 N2 C3 C13 105.7(3) .
C14 N2 C3 C13 -77.0(3) .
C13 C3 C4 C6 -2.1(3) .
N2 C3 C4 C6 -175.2(2) .
C13 C3 C4 C5 176.2(2) .
N2 C3 C4 C5 3.0(4) .
C3 C4 C6 C7 2.4(4) .
C5 C4 C6 C7 -175.9(3) .
C4 C6 C7 C8 -0.3(4) .
C6 C7 C8 C9 178.6(2) .
C6 C7 C8 C13 -2.2(4) .
C7 C8 C9 C10 -179.9(2) .
C13 C8 C9 C10 0.9(3) .
C8 C9 C10 C11 -2.5(4) .
C9 C10 C11 C12 1.6(4) .
C10 C11 C12 C13 0.9(4) .
C11 C12 C13 C8 -2.5(3) .
C11 C12 C13 C3 177.3(2) .
C7 C8 C13 C12 -177.6(2) .
C9 C8 C13 C12 1.6(3) .
C7 C8 C13 C3 2.5(3) .
C9 C8 C13 C3 -178.2(2) .
C4 C3 C13 C12 179.8(2) .
N2 C3 C13 C12 -6.9(3) .
C4 C3 C13 C8 -0.4(3) .
N2 C3 C13 C8 172.93(18) .
C1 N2 C14 C14 -0.9(2) 4_565
C3 N2 C14 C14 -178.57(17) 4_565
C23 N22 C21 N22 177.57(16) 4_565
C34 N22 C21 N22 0.4(4) 4_565
C21 N22 C23 C24 -79.5(3) .
C34 N22 C23 C24 97.2(3) .
C21 N22 C23 C33 102.7(3) .
C34 N22 C23 C33 -80.5(3) .
C33 C23 C24 C26 -0.7(3) .
N22 C23 C24 C26 -178.3(2) .
C33 C23 C24 C25 178.8(2) .
N22 C23 C24 C25 1.1(3) .
C23 C24 C26 C27 0.1(3) .
C25 C24 C26 C27 -179.3(2) .
C24 C26 C27 C28 0.0(4) .
C26 C27 C28 C33 0.3(3) .
C26 C27 C28 C29 179.9(2) .
C27 C28 C29 C30 -179.4(2) .
C33 C28 C29 C30 0.2(3) .
C28 C29 C30 C31 -0.2(4) .
C29 C30 C31 C32 -0.5(4) .
C30 C31 C32 C33 1.3(4) .
C27 C28 C33 C32 -179.8(2) .
C29 C28 C33 C32 0.5(3) .
C27 C28 C33 C23 -0.8(3) .
C29 C28 C33 C23 179.6(2) .
C31 C32 C33 C28 -1.3(3) .
C31 C32 C33 C23 179.8(2) .
C24 C23 C33 C28 1.0(3) .
N22 C23 C33 C28 178.69(18) .
C24 C23 C33 C32 180.0(2) .
N22 C23 C33 C32 -2.3(3) .
C21 N22 C34 C34 -0.3(2) 4_565
C23 N22 C34 C34 -177.48(18) 4_565
